data_7238292
loop_
_publ_author_name
'Saad, Ali'
'Jeannin, Olivier'
'Fourmigu\'e, Marc'

_publ_section_title
;
 Helical organization of chiral binaphthyl tetrathiafulvalene primary
 amides through hydrogen bonding interactions
;
_journal_issue 11
_journal_name_full CrystEngComm
_journal_page_first 3866
_journal_paper_doi 10.1039/c004320f
_journal_volume 12
_journal_year 2010
_chemical_absolute_configuration rmad
_chemical_compound_source 'synthesis as described'
_chemical_formula_moiety 'C32 H22 O6 S4'
_chemical_formula_sum 'C32 H22 O6 S4'
_chemical_formula_weight 630.74
_space_group_IT_number 5
_space_group_name_Hall 'C 2y'
_space_group_name_H-M_alt 'C 1 2 1'
_symmetry_cell_setting monoclinic
_symmetry_Int_Tables_number 5
_symmetry_space_group_name_Hall 'C 2y'
_symmetry_space_group_name_H-M 'C 1 2 1'
_atom_sites_solution_hydrogens geom
_atom_sites_solution_primary direct
_atom_sites_solution_secondary difmap
_audit_creation_date 2009-09-28T17:23:38-00:00
_audit_creation_method 'WinGX routine CIF_UPDATE'
_cell_angle_alpha 90
_cell_angle_beta 105.52(3)
_cell_angle_gamma 90
_cell_formula_units_Z 4
_cell_length_a 35.007(13)
_cell_length_b 7.425(2)
_cell_length_c 11.354(5)
_cell_measurement_reflns_used 2454
_cell_measurement_temperature 293(2)
_cell_measurement_theta_max 27.35
_cell_measurement_theta_min 2.42
_cell_measurement_wavelength 0.71073
_cell_volume 2843.6(19)
_computing_cell_refinement 'Bruker SMART, 2006'
_computing_data_collection 'Bruker SMART, 2006'
_computing_data_reduction 'Bruker SAINT, 2006'
_computing_molecular_graphics 'Ortep-3 for Windows (Farrugia, 1997)'
_computing_publication_material 'WinGX publication routines (Farrugia, 1999)'
_computing_structure_refinement 'SHELXL-97 (Sheldrick, 1997)'
_computing_structure_solution 'SHELXS-86 (Sheldrick, 1986)'
_diffrn_ambient_temperature 293(2)
_diffrn_detector 'CCD plate'
_diffrn_measured_fraction_theta_full 0.985
_diffrn_measured_fraction_theta_max 0.985
_diffrn_measurement_device_type 'APEXII, Bruker-AXS'
_diffrn_measurement_method 'CCD rotation images, thick slices'
_diffrn_orient_matrix_type 'by SAINT Bruker-AXS'
_diffrn_orient_matrix_UB_11 0.252255E-1
_diffrn_orient_matrix_UB_12 0.420702E-1
_diffrn_orient_matrix_UB_13 -0.163921E-1
_diffrn_orient_matrix_UB_21 0.131404E-1
_diffrn_orient_matrix_UB_22 0.6811E-3
_diffrn_orient_matrix_UB_23 0.897902E-1
_diffrn_orient_matrix_UB_31 0.83643E-2
_diffrn_orient_matrix_UB_32 -0.127947
_diffrn_orient_matrix_UB_33 -0.49119E-2
_diffrn_radiation_monochromator graphite
_diffrn_radiation_probe x-ray
_diffrn_radiation_type MoK\a
_diffrn_radiation_wavelength 0.71073
_diffrn_reflns_av_R_equivalents 0.0482
_diffrn_reflns_av_unetI/netI 0.0839
_diffrn_reflns_limit_h_max 44
_diffrn_reflns_limit_h_min -32
_diffrn_reflns_limit_k_max 9
_diffrn_reflns_limit_k_min -9
_diffrn_reflns_limit_l_max 14
_diffrn_reflns_limit_l_min -14
_diffrn_reflns_number 9709
_diffrn_reflns_theta_full 27.39
_diffrn_reflns_theta_max 27.39
_diffrn_reflns_theta_min 2.63
_diffrn_source 'Enraf Nonius FR590'
_exptl_absorpt_coefficient_mu 0.38
_exptl_absorpt_correction_T_max 1.
_exptl_absorpt_correction_T_min 0.511556
_exptl_absorpt_correction_type multi-scan
_exptl_absorpt_process_details
;
[Sheldrick, G.M. (2002). SADABS Bruker AXS Inc., Madison, Wisconsin, USA]
;
_exptl_crystal_colour red
_exptl_crystal_density_diffrn 1.473
_exptl_crystal_density_method 'not measured'
_exptl_crystal_description stick
_exptl_crystal_F_000 1304
_exptl_crystal_size_max 0.38
_exptl_crystal_size_mid 0.08
_exptl_crystal_size_min 0.03
_refine_diff_density_max 0.709
_refine_diff_density_min -0.346
_refine_diff_density_rms 0.085
_refine_ls_abs_structure_details 'Flack H D (1983), Acta Cryst. A39, 876-881'
_refine_ls_abs_structure_Flack 0.02(9)
_refine_ls_extinction_method none
_refine_ls_goodness_of_fit_ref 1.08
_refine_ls_hydrogen_treatment constr
_refine_ls_matrix_type full
_refine_ls_number_parameters 381
_refine_ls_number_reflns 5732
_refine_ls_number_restraints 1
_refine_ls_restrained_S_all 1.08
_refine_ls_R_factor_all 0.0732
_refine_ls_R_factor_gt 0.0594
_refine_ls_shift/su_max 0
_refine_ls_shift/su_mean 0
_refine_ls_structure_factor_coef Fsqd
_refine_ls_weighting_details 'calc w=1/[\s^2^(Fo^2^)+(0.0464P)^2^+2.0928P] where P=(Fo^2^+2Fc^2^)/3'
_refine_ls_weighting_scheme calc
_refine_ls_wR_factor_gt 0.1172
_refine_ls_wR_factor_ref 0.1237
_reflns_number_gt 4944
_reflns_number_total 5732
_reflns_threshold_expression >2sigma(I)
_cod_data_source_file c004320f.txt
_cod_data_source_block ast11
_cod_original_cell_volume 2843.5(18)
_cod_original_sg_symbol_H-M 'C 2'
_cod_database_code 7238292

loop_
_symmetry_equiv_pos_as_xyz
'x, y, z'
'-x, y, -z'
'x+1/2, y+1/2, z'
'-x+1/2, y+1/2, -z'

loop_
_atom_site_label
_atom_site_type_symbol
_atom_site_fract_x
_atom_site_fract_y
_atom_site_fract_z
_atom_site_U_iso_or_equiv
_atom_site_adp_type
_atom_site_occupancy
_atom_site_symmetry_multiplicity
_atom_site_calc_flag
_atom_site_refinement_flags
S1 S 0.25531(3) -0.16996(13) 0.92049(11) 0.0182(2) Uani 1 1 d .
S2 S 0.19691(3) 0.02130(13) 0.72005(11) 0.0179(2) Uani 1 1 d .
S3 S 0.31630(3) -0.19776(13) 0.74299(11) 0.0184(2) Uani 1 1 d .
S4 S 0.25365(3) -0.02557(13) 0.54266(11) 0.0169(2) Uani 1 1 d .
O1 O 0.17860(9) -0.2751(3) 1.0681(3) 0.0159(7) Uani 1 1 d .
O2 O 0.12497(9) -0.0146(3) 0.9363(3) 0.0179(7) Uani 1 1 d .
O3 O 0.37414(10) -0.3082(4) 0.5117(3) 0.0234(7) Uani 1 1 d .
O4 O 0.39507(9) -0.1785(4) 0.6992(3) 0.0247(7) Uani 1 1 d .
O5 O 0.26705(9) 0.0076(4) 0.3104(3) 0.0213(7) Uani 1 1 d .
O6 O 0.33370(9) -0.0275(4) 0.3618(3) 0.0195(7) Uani 1 1 d .
C1 C 0.11401(14) -0.2717(5) 1.0940(4) 0.0176(10) Uani 1 1 d .
C2 C 0.15458(13) -0.2547(5) 1.1445(4) 0.0170(9) Uani 1 1 d .
C3 C 0.17142(14) -0.2173(5) 1.2716(4) 0.0193(10) Uani 1 1 d .
H3 H 0.1987 -0.2023 1.3018 0.023 Uiso 1 1 calc R
C4 C 0.14759(13) -0.2036(5) 1.3485(4) 0.0188(9) Uani 1 1 d .
H4 H 0.1588 -0.1823 1.4313 0.023 Uiso 1 1 calc R
C5 C 0.07993(14) -0.2076(6) 1.3816(5) 0.0225(10) Uani 1 1 d .
H5 H 0.0908 -0.1908 1.4651 0.027 Uiso 1 1 calc R
C6 C 0.03970(15) -0.2184(6) 1.3360(4) 0.0244(11) Uani 1 1 d .
H6 H 0.0235 -0.2101 1.3886 0.029 Uiso 1 1 calc R
C7 C 0.02245(14) -0.2424(5) 1.2075(5) 0.0228(10) Uani 1 1 d .
H7 H -0.005 -0.2461 1.1768 0.027 Uiso 1 1 calc R
C8 C 0.04604(14) -0.2599(5) 1.1296(4) 0.0205(10) Uani 1 1 d .
H8 H 0.0344 -0.2763 1.0465 0.025 Uiso 1 1 calc R
C9 C 0.08833(14) -0.2533(5) 1.1741(4) 0.0185(10) Uani 1 1 d .
C10 C 0.10532(14) -0.2216(5) 1.3030(4) 0.0188(10) Uani 1 1 d .
C11 C 0.09845(13) -0.2992(5) 0.9589(4) 0.0163(9) Uani 1 1 d .
C12 C 0.10480(12) -0.1654(5) 0.8790(4) 0.0180(9) Uani 1 1 d .
C13 C 0.09026(13) -0.1818(6) 0.7508(4) 0.0203(9) Uani 1 1 d .
H13 H 0.0947 -0.09 0.7004 0.024 Uiso 1 1 calc R
C14 C 0.06936(13) -0.3341(6) 0.6998(4) 0.0196(9) Uani 1 1 d .
H14 H 0.0592 -0.3427 0.6155 0.023 Uiso 1 1 calc R
C15 C 0.04295(13) -0.6392(5) 0.7242(5) 0.0236(11) Uani 1 1 d .
H15 H 0.0331 -0.65 0.6399 0.028 Uiso 1 1 calc R
C16 C 0.03795(14) -0.7780(6) 0.7996(5) 0.0253(11) Uani 1 1 d .
H16 H 0.0247 -0.8823 0.7662 0.03 Uiso 1 1 calc R
C17 C 0.05305(14) -0.7613(5) 0.9282(5) 0.0249(11) Uani 1 1 d .
H17 H 0.0496 -0.8562 0.9779 0.03 Uiso 1 1 calc R
C18 C 0.07270(13) -0.6087(5) 0.9817(5) 0.0206(10) Uani 1 1 d .
H18 H 0.0825 -0.6014 1.0662 0.025 Uiso 1 1 calc R
C19 C 0.07789(13) -0.4604(5) 0.9053(4) 0.0177(9) Uani 1 1 d .
C20 C 0.06344(12) -0.4774(6) 0.7766(4) 0.0182(9) Uani 1 1 d .
C21 C 0.20779(13) -0.1321(5) 1.0780(4) 0.0179(10) Uani 1 1 d .
H21A H 0.2332 -0.1703 1.1306 0.022 Uiso 1 1 calc R
H21B H 0.1993 -0.0253 1.1133 0.022 Uiso 1 1 calc R
C22 C 0.14747(13) 0.0905(5) 0.8715(5) 0.0184(10) Uani 1 1 d .
H22A H 0.1542 0.2052 0.9127 0.022 Uiso 1 1 calc R
H22B H 0.131 0.1149 0.7897 0.022 Uiso 1 1 calc R
C23 C 0.21180(13) -0.0905(5) 0.9515(4) 0.0174(10) Uani 1 1 d .
C24 C 0.18530(13) -0.0012(5) 0.8623(4) 0.0179(10) Uani 1 1 d .
C25 C 0.24463(15) -0.0800(6) 0.7706(5) 0.0177(9) Uani 1 1 d .
C26 C 0.26853(13) -0.0969(5) 0.6966(4) 0.0161(9) Uani 1 1 d .
C27 C 0.32725(13) -0.1633(5) 0.6019(4) 0.0170(9) Uani 1 1 d .
C28 C 0.29884(13) -0.0831(5) 0.5122(4) 0.0161(10) Uani 1 1 d .
C29 C 0.36753(14) -0.2262(5) 0.5954(4) 0.0188(10) Uani 1 1 d .
C30 C 0.43614(13) -0.2257(7) 0.7056(5) 0.0313(12) Uani 1 1 d .
H30A H 0.4395 -0.3538 0.7144 0.047 Uiso 1 1 calc R
H30B H 0.4536 -0.1669 0.7746 0.047 Uiso 1 1 calc R
H30C H 0.4423 -0.1875 0.632 0.047 Uiso 1 1 calc R
C31 C 0.29826(13) -0.0314(5) 0.3838(4) 0.0179(9) Uani 1 1 d .
C32 C 0.33221(14) 0.0147(6) 0.2352(4) 0.0231(11) Uani 1 1 d .
H32A H 0.3131 -0.0618 0.1816 0.035 Uiso 1 1 calc R
H32B H 0.3579 -0.0047 0.2221 0.035 Uiso 1 1 calc R
H32C H 0.3247 0.1383 0.2187 0.035 Uiso 1 1 calc R

loop_
_atom_site_aniso_label
_atom_site_aniso_U_11
_atom_site_aniso_U_22
_atom_site_aniso_U_33
_atom_site_aniso_U_23
_atom_site_aniso_U_13
_atom_site_aniso_U_12
S1 0.0153(6) 0.0175(5) 0.0235(7) 0.0032(4) 0.0083(5) 0.0030(4)
S2 0.0142(6) 0.0154(5) 0.0248(6) 0.0029(4) 0.0062(5) 0.0022(4)
S3 0.0154(6) 0.0183(5) 0.0229(6) 0.0038(4) 0.0076(5) 0.0030(4)
S4 0.0136(5) 0.0150(4) 0.0231(6) 0.0019(4) 0.0068(5) 0.0018(4)
O1 0.0140(16) 0.0110(12) 0.0242(19) -0.0034(11) 0.0076(15) -0.0018(11)
O2 0.0173(16) 0.0089(12) 0.0299(19) 0.0004(12) 0.0107(15) -0.0018(12)
O3 0.0203(18) 0.0260(16) 0.0230(19) -0.0021(13) 0.0045(16) 0.0058(14)
O4 0.0148(16) 0.0294(16) 0.028(2) -0.0086(15) 0.0036(15) 0.0000(14)
O5 0.0150(16) 0.0232(16) 0.0253(19) 0.0032(13) 0.0046(15) 0.0025(13)
O6 0.0156(16) 0.0187(14) 0.0259(19) 0.0024(13) 0.0083(15) -0.0010(13)
C1 0.021(2) 0.0071(16) 0.025(3) 0.0006(15) 0.006(2) 0.0004(16)
C2 0.019(2) 0.0084(16) 0.024(3) 0.0014(16) 0.008(2) -0.0007(16)
C3 0.017(2) 0.0124(18) 0.028(3) 0.0016(17) 0.006(2) -0.0013(16)
C4 0.020(2) 0.0125(18) 0.024(3) 0.0004(17) 0.005(2) -0.0027(17)
C5 0.025(3) 0.020(2) 0.024(3) 0.0011(18) 0.010(2) -0.0047(19)
C6 0.025(3) 0.029(2) 0.024(3) -0.0044(19) 0.015(2) -0.005(2)
C7 0.015(2) 0.019(2) 0.034(3) 0.0011(19) 0.006(2) -0.0023(17)
C8 0.021(2) 0.0165(19) 0.025(3) 0.0007(17) 0.006(2) -0.0045(18)
C9 0.019(2) 0.0115(17) 0.027(3) 0.0010(16) 0.009(2) -0.0012(16)
C10 0.020(2) 0.0128(18) 0.025(3) -0.0002(16) 0.008(2) 0.0002(16)
C11 0.009(2) 0.0169(18) 0.025(3) -0.0007(17) 0.008(2) 0.0031(16)
C12 0.015(2) 0.0085(17) 0.032(3) -0.0006(17) 0.009(2) 0.0016(16)
C13 0.019(2) 0.0164(18) 0.027(3) 0.0046(18) 0.010(2) 0.0056(18)
C14 0.013(2) 0.025(2) 0.019(3) -0.0022(18) 0.001(2) 0.0022(18)
C15 0.015(2) 0.022(2) 0.032(3) -0.0072(19) 0.002(2) 0.0013(18)
C16 0.018(3) 0.0153(19) 0.042(3) -0.0036(19) 0.008(2) -0.0011(18)
C17 0.021(3) 0.0136(18) 0.042(3) 0.0007(18) 0.011(2) 0.0002(18)
C18 0.020(3) 0.0170(19) 0.025(3) 0.0037(17) 0.007(2) 0.0024(18)
C19 0.012(2) 0.0140(18) 0.027(3) 0.0003(17) 0.004(2) 0.0013(17)
C20 0.008(2) 0.0189(19) 0.026(3) -0.0042(18) 0.0026(19) -0.0023(17)
C21 0.010(2) 0.019(2) 0.026(3) -0.0037(17) 0.007(2) -0.0050(17)
C22 0.015(2) 0.0119(17) 0.030(3) 0.0016(17) 0.010(2) 0.0001(16)
C23 0.017(2) 0.0104(17) 0.026(3) -0.0035(17) 0.007(2) -0.0025(16)
C24 0.018(2) 0.0113(19) 0.028(3) -0.0012(16) 0.011(2) -0.0025(16)
C25 0.018(2) 0.0134(18) 0.022(2) 0.0030(15) 0.0056(19) -0.0009(16)
C26 0.016(2) 0.0155(18) 0.016(2) 0.0050(16) 0.0027(19) 0.0032(17)
C27 0.018(2) 0.0109(17) 0.023(3) -0.0038(17) 0.008(2) -0.0021(17)
C28 0.006(2) 0.0138(18) 0.029(3) 0.0017(17) 0.007(2) -0.0002(16)
C29 0.021(2) 0.0115(19) 0.026(3) 0.0041(17) 0.009(2) 0.0030(17)
C30 0.009(2) 0.040(3) 0.044(4) -0.014(2) 0.006(2) 0.000(2)
C31 0.018(2) 0.0076(16) 0.028(3) -0.0021(17) 0.007(2) -0.0036(17)
C32 0.024(3) 0.017(2) 0.034(3) 0.0013(19) 0.019(2) 0.0005(19)

loop_
_atom_type_symbol
_atom_type_description
_atom_type_scat_dispersion_real
_atom_type_scat_dispersion_imag
_atom_type_scat_source
C C 0.0033 0.0016 'International Tables Vol C Tables 4.2.6.8 and 6.1.1.4'
H H 0 0 'International Tables Vol C Tables 4.2.6.8 and 6.1.1.4'
O O 0.0106 0.006 'International Tables Vol C Tables 4.2.6.8 and 6.1.1.4'
S S 0.1246 0.1234 'International Tables Vol C Tables 4.2.6.8 and 6.1.1.4'

loop_
_geom_angle_atom_site_label_1
_geom_angle_atom_site_label_2
_geom_angle_atom_site_label_3
_geom_angle
C23 S1 C25 95.4(2)
C24 S2 C25 95.2(2)
C27 S3 C26 94.9(2)
C28 S4 C26 94.5(2)
C2 O1 C21 114.1(3)
C12 O2 C22 118.4(3)
C29 O4 C30 116.2(3)
C31 O6 C32 113.6(4)
C2 C1 C9 118.1(4)
C2 C1 C11 119.1(4)
C9 C1 C11 122.7(4)
O1 C2 C1 117.6(4)
O1 C2 C3 120.2(4)
C1 C2 C3 122.3(4)
C4 C3 C2 120.1(4)
C3 C4 C10 120.7(4)
C6 C5 C10 120.8(5)
C5 C6 C7 120.2(4)
C8 C7 C6 120.5(4)
C7 C8 C9 121.0(5)
C8 C9 C10 118.0(4)
C8 C9 C1 122.2(4)
C10 C9 C1 119.7(4)
C5 C10 C4 121.6(4)
C5 C10 C9 119.4(4)
C4 C10 C9 119.0(4)
C12 C11 C19 117.5(4)
C12 C11 C1 119.3(4)
C19 C11 C1 123.2(4)
O2 C12 C11 114.7(4)
O2 C12 C13 123.3(4)
C11 C12 C13 122.0(4)
C14 C13 C12 120.3(4)
C13 C14 C20 120.0(4)
C16 C15 C20 119.8(5)
C15 C16 C17 119.9(4)
C18 C17 C16 122.0(4)
C17 C18 C19 119.3(5)
C20 C19 C18 119.0(4)
C20 C19 C11 120.5(4)
C18 C19 C11 120.5(4)
C19 C20 C14 119.6(4)
C19 C20 C15 119.9(4)
C14 C20 C15 120.5(4)
O1 C21 C23 108.5(4)
O2 C22 C24 113.4(3)
C24 C23 C21 126.4(4)
C24 C23 S1 118.3(3)
C21 C23 S1 115.3(3)
C23 C24 C22 127.3(4)
C23 C24 S2 116.7(3)
C22 C24 S2 115.9(3)
C26 C25 S1 124.0(3)
C26 C25 S2 121.8(4)
S1 C25 S2 114.0(3)
C25 C26 S4 121.6(3)
C25 C26 S3 123.3(3)
S4 C26 S3 115.1(2)
C28 C27 C29 127.4(4)
C28 C27 S3 116.9(3)
C29 C27 S3 115.7(3)
C27 C28 C31 131.1(4)
C27 C28 S4 118.4(3)
C31 C28 S4 110.4(3)
O3 C29 O4 125.3(4)
O3 C29 C27 125.2(5)
O4 C29 C27 109.5(4)
O5 C31 O6 125.2(4)
O5 C31 C28 120.1(4)
O6 C31 C28 114.6(4)

loop_
_geom_bond_atom_site_label_1
_geom_bond_atom_site_label_2
_geom_bond_distance
S1 C23 1.755(4)
S1 C25 1.773(5)
S2 C24 1.776(5)
S2 C25 1.781(5)
S3 C27 1.763(5)
S3 C26 1.778(5)
S4 C28 1.760(4)
S4 C26 1.767(5)
O1 C2 1.368(5)
O1 C21 1.457(5)
O2 C12 1.389(5)
O2 C22 1.443(5)
O3 C29 1.202(5)
O4 C29 1.355(6)
O4 C30 1.463(5)
O5 C31 1.219(6)
O6 C31 1.330(5)
O6 C32 1.458(5)
C1 C2 1.388(6)
C1 C9 1.446(6)
C1 C11 1.498(6)
C2 C3 1.433(6)
C3 C4 1.363(6)
C4 C10 1.437(6)
C5 C6 1.367(7)
C5 C10 1.422(6)
C6 C7 1.434(7)
C7 C8 1.368(6)
C8 C9 1.432(6)
C9 C10 1.444(7)
C11 C12 1.402(6)
C11 C19 1.445(6)
C12 C13 1.413(6)
C13 C14 1.386(6)
C14 C20 1.425(6)
C15 C16 1.380(6)
C15 C20 1.444(6)
C16 C17 1.419(7)
C17 C18 1.380(6)
C18 C19 1.444(6)
C19 C20 1.418(6)
C21 C23 1.512(6)
C22 C24 1.517(6)
C23 C24 1.350(7)
C25 C26 1.341(6)
C27 C28 1.356(6)
C27 C29 1.506(6)
C28 C31 1.502(6)
